data_7202760
loop_
_publ_author_name
'Ghoreishi Amiri, Maryam'
'Mahmoudi, Ghodrat'
'Morsali, Ali'
'Hunter, Allen D.'
'Zeller, Matthias'

_publ_section_title
;
 Zinc(ii) nitrite coordination polymers based on rigid and flexible
 organic nitrogen donor ligands
;
_journal_issue 8
_journal_name_full CrystEngComm
_journal_page_first 686
_journal_paper_doi 10.1039/b701711a
_journal_volume 9
_journal_year 2007
_chemical_formula_sum 'C20 H16 N8 O8 Zn2'
_chemical_formula_weight 627.15
_chemical_name_systematic
;

?

;
_space_group_IT_number 14
_symmetry_cell_setting monoclinic
_symmetry_space_group_name_Hall '-P 2ybc'
_symmetry_space_group_name_H-M 'P 1 21/c 1'
_atom_sites_solution_hydrogens geom
_atom_sites_solution_primary direct
_atom_sites_solution_secondary difmap
_audit_creation_method SHELXL-97
_cell_angle_alpha 90.00
_cell_angle_beta 90.283(4)
_cell_angle_gamma 90.00
_cell_formula_units_Z 4
_cell_length_a 16.202(4)
_cell_length_b 12.591(3)
_cell_length_c 11.488(3)
_cell_measurement_reflns_used 6544
_cell_measurement_temperature 100(2)
_cell_measurement_theta_max 30.48
_cell_measurement_theta_min 2.40
_cell_volume 2343.5(10)
_computing_cell_refinement 'SAINT+ 6.45 (Bruker, 2003)'
_computing_data_collection 'SMART 5.630 (Bruker, 1997-2002)'
_computing_data_reduction 'SAINT+ 6.45'
_computing_molecular_graphics 'SHELXTL 6.14'
_computing_publication_material 'SHELXTL 6.14'
_computing_structure_refinement 'SHELXTL 6.14'
_computing_structure_solution 'SHELXTL 6.14 (Bruker, 2000-2003)'
_diffrn_ambient_temperature 100(2)
_diffrn_measured_fraction_theta_full 0.975
_diffrn_measured_fraction_theta_max 0.975
_diffrn_measurement_device_type 'Bruker AXS SMART APEX CCD diffractometer'
_diffrn_measurement_method '\w scans'
_diffrn_radiation_monochromator graphite
_diffrn_radiation_source 'fine-focus sealed tube'
_diffrn_radiation_type MoK\a
_diffrn_radiation_wavelength 0.71073
_diffrn_reflns_av_R_equivalents 0.0357
_diffrn_reflns_av_sigmaI/netI 0.0419
_diffrn_reflns_limit_h_max 21
_diffrn_reflns_limit_h_min -20
_diffrn_reflns_limit_k_max 16
_diffrn_reflns_limit_k_min -16
_diffrn_reflns_limit_l_max 13
_diffrn_reflns_limit_l_min -14
_diffrn_reflns_number 15138
_diffrn_reflns_theta_full 28.28
_diffrn_reflns_theta_max 28.28
_diffrn_reflns_theta_min 1.62
_diffrn_standards_decay_% 0
_diffrn_standards_number 0
_exptl_absorpt_coefficient_mu 2.113
_exptl_absorpt_correction_T_max 0.412
_exptl_absorpt_correction_T_min 0.270
_exptl_absorpt_correction_type multi-scan
_exptl_absorpt_process_details 'SADABS in SAINT+ (Bruker, 2003)'
_exptl_crystal_colour colourless
_exptl_crystal_density_diffrn 1.778
_exptl_crystal_density_method 'not measured'
_exptl_crystal_description block
_exptl_crystal_F_000 1264
_exptl_crystal_size_max 0.57
_exptl_crystal_size_mid 0.47
_exptl_crystal_size_min 0.42
_refine_diff_density_max 2.193
_refine_diff_density_min -1.016
_refine_diff_density_rms 0.135
_refine_ls_extinction_method none
_refine_ls_goodness_of_fit_ref 1.109
_refine_ls_hydrogen_treatment constr
_refine_ls_matrix_type full
_refine_ls_number_parameters 344
_refine_ls_number_reflns 5676
_refine_ls_number_restraints 0
_refine_ls_restrained_S_all 1.109
_refine_ls_R_factor_all 0.0488
_refine_ls_R_factor_gt 0.0428
_refine_ls_shift/su_max 0.001
_refine_ls_shift/su_mean 0.000
_refine_ls_structure_factor_coef Fsqd
_refine_ls_weighting_details 'calc w=1/[\s^2^(Fo^2^)+(0.0837P)^2^+3.2950P] where P=(Fo^2^+2Fc^2^)/3'
_refine_ls_weighting_scheme calc
_refine_ls_wR_factor_gt 0.1230
_refine_ls_wR_factor_ref 0.1374
_reflns_number_gt 5245
_reflns_number_total 5676
_reflns_threshold_expression >I>2\s(I)
_cod_data_source_file b701711a.txt
_cod_data_source_block 06mz258m
_cod_depositor_comments
;
The following automatic conversions were performed:
'_symmetry_cell_setting' value 'Monoclinic' changed to 'monoclinic'
according to '/home/saulius/struct/CIF-dictionaries/cif_core.dic'
dictionary named 'cif_core.dic' version 2.4.1 from 2010-06-29.

Automatic conversion script
Id: cif_fix_enum 1527 2010-12-29 10:47:43Z saulius 
;
_cod_original_cell_volume 2343.3(9)
_cod_original_sg_symbol_H-M P2(1)/c
_cod_database_code 7202760

loop_
_symmetry_equiv_pos_as_xyz
'x, y, z'
'-x, y+1/2, -z+1/2'
'-x, -y, -z'
'x, -y-1/2, z-1/2'

loop_
_atom_site_label
_atom_site_type_symbol
_atom_site_fract_x
_atom_site_fract_y
_atom_site_fract_z
_atom_site_U_iso_or_equiv
_atom_site_adp_type
_atom_site_occupancy
_atom_site_symmetry_multiplicity
_atom_site_calc_flag
_atom_site_refinement_flags
_atom_site_disorder_assembly
_atom_site_disorder_group
C1 C 0.5218(3) 0.6406(4) 0.4468(5) 0.0246(10) Uani 1 1 d . . .
H1 H 0.5007 0.5747 0.4195 0.030 Uiso 1 1 calc R . .
C2 C 0.5837(3) 0.6391(3) 0.5298(5) 0.0228(9) Uani 1 1 d . . .
H2 H 0.6050 0.5734 0.5574 0.027 Uiso 1 1 calc R . .
C3 C 0.6149(3) 0.7356(3) 0.5734(4) 0.0178(8) Uani 1 1 d . . .
C4 C 0.5841(3) 0.8281(3) 0.5232(5) 0.0227(9) Uani 1 1 d . . .
H4 H 0.6055 0.8952 0.5461 0.027 Uiso 1 1 calc R . .
C5 C 0.5221(3) 0.8224(3) 0.4399(4) 0.0206(9) Uani 1 1 d . . .
H5 H 0.5014 0.8867 0.4079 0.025 Uiso 1 1 calc R . .
C6 C 0.7918(3) 0.6635(3) 0.7731(4) 0.0184(8) Uani 1 1 d . . .
H6 H 0.8297 0.6066 0.7831 0.022 Uiso 1 1 calc R . .
C7 C 0.7333(3) 0.6561(3) 0.6850(4) 0.0200(9) Uani 1 1 d . . .
H7 H 0.7313 0.5952 0.6362 0.024 Uiso 1 1 calc R . .
C8 C 0.6773(3) 0.7391(3) 0.6685(5) 0.0193(9) Uani 1 1 d . . .
C9 C 0.6824(3) 0.8253(3) 0.7432(4) 0.0214(9) Uani 1 1 d . . .
H9 H 0.6449 0.8829 0.7357 0.026 Uiso 1 1 calc R . .
C10 C 0.7429(3) 0.8266(3) 0.8291(4) 0.0217(9) Uani 1 1 d . . .
H10 H 0.7459 0.8867 0.8790 0.026 Uiso 1 1 calc R . .
C11 C 0.2424(3) 0.6638(3) 0.4475(4) 0.0196(9) Uani 1 1 d . . .
H11 H 0.2475 0.6001 0.4037 0.023 Uiso 1 1 calc R . .
C12 C 0.1868(3) 0.6667(3) 0.5380(4) 0.0205(9) Uani 1 1 d . . .
H12 H 0.1547 0.6059 0.5565 0.025 Uiso 1 1 calc R . .
C13 C 0.1782(3) 0.7592(3) 0.6014(4) 0.0202(9) Uani 1 1 d . . .
C14 C 0.2261(3) 0.8463(3) 0.5707(4) 0.0203(9) Uani 1 1 d . . .
H14 H 0.2211 0.9114 0.6118 0.024 Uiso 1 1 calc R . .
C15 C 0.2809(3) 0.8371(3) 0.4797(4) 0.0218(9) Uani 1 1 d . . .
H15 H 0.3136 0.8969 0.4595 0.026 Uiso 1 1 calc R . .
C16 C 0.0479(2) 0.6789(3) 0.8534(4) 0.0188(8) Uani 1 1 d . . .
H16 H 0.0419 0.6197 0.9039 0.023 Uiso 1 1 calc R . .
C17 C 0.1090(3) 0.6767(3) 0.7725(4) 0.0206(8) Uani 1 1 d . . .
H17 H 0.1445 0.6170 0.7667 0.025 Uiso 1 1 calc R . .
C18 C 0.1187(3) 0.7633(3) 0.6985(4) 0.0189(8) Uani 1 1 d . . .
C19 C 0.0672(3) 0.8501(3) 0.7129(4) 0.0202(8) Uani 1 1 d . . .
H19 H 0.0735 0.9114 0.6655 0.024 Uiso 1 1 calc R . .
C20 C 0.0069(3) 0.8464(3) 0.7964(4) 0.0191(8) Uani 1 1 d . . .
H20 H -0.0281 0.9062 0.8061 0.023 Uiso 1 1 calc R . .
N1 N 0.4900(2) 0.7307(3) 0.4025(4) 0.0185(8) Uani 1 1 d . . .
N2 N 0.7973(2) 0.7478(3) 0.8455(4) 0.0193(8) Uani 1 1 d . . .
N3 N 0.2899(2) 0.7475(3) 0.4188(4) 0.0175(7) Uani 1 1 d . . .
N4 N -0.0042(2) 0.7611(3) 0.8647(4) 0.0186(7) Uani 1 1 d . . .
N5 N 0.3838(3) 0.9010(3) 0.1709(4) 0.0282(8) Uani 1 1 d . . .
N6 N 0.4005(2) 0.5213(3) 0.2063(4) 0.0282(8) Uani 1 1 d . . .
N7 N 0.9197(2) 0.9490(3) 1.0726(4) 0.0281(9) Uani 1 1 d . . .
N8 N 0.8766(2) 0.5733(3) 1.0745(4) 0.0241(8) Uani 1 1 d . . .
O1 O 0.3869(2) 0.8007(2) 0.1504(3) 0.0284(7) Uani 1 1 d . . .
O2 O 0.3816(2) 0.9234(3) 0.2749(3) 0.0301(7) Uani 1 1 d . . .
O3 O 0.3563(2) 0.5722(2) 0.2817(3) 0.0275(7) Uani 1 1 d . . .
O4 O 0.4556(3) 0.5738(3) 0.1664(4) 0.0470(11) Uani 1 1 d . . .
O5 O 0.86829(19) 0.9166(2) 0.9948(3) 0.0242(7) Uani 1 1 d . . .
O6 O 0.9678(2) 0.8808(3) 1.1061(4) 0.0381(9) Uani 1 1 d . . .
O7 O 0.8659(2) 0.6703(2) 1.1032(3) 0.0281(8) Uani 1 1 d . . .
O8 O 0.9024(2) 0.5615(2) 0.9757(3) 0.0264(7) Uani 1 1 d . . .
Zn1 Zn 0.38547(3) 0.72527(3) 0.30308(5) 0.01757(13) Uani 1 1 d . . .
Zn2 Zn 0.89356(3) 0.76051(3) 0.96495(5) 0.01793(13) Uani 1 1 d . . .

loop_
_atom_site_aniso_label
_atom_site_aniso_U_11
_atom_site_aniso_U_22
_atom_site_aniso_U_33
_atom_site_aniso_U_23
_atom_site_aniso_U_13
_atom_site_aniso_U_12
C1 0.020(2) 0.0141(19) 0.040(3) 0.0015(18) -0.0024(18) -0.0032(16)
C2 0.0169(18) 0.0157(19) 0.036(3) 0.0025(18) 0.0015(18) -0.0006(14)
C3 0.0119(18) 0.0176(18) 0.024(2) 0.0020(14) 0.0000(18) 0.0009(16)
C4 0.019(2) 0.0124(18) 0.037(3) -0.0024(18) -0.0016(18) 0.0000(14)
C5 0.017(2) 0.0124(18) 0.033(3) 0.0017(16) -0.0004(17) 0.0007(15)
C6 0.0187(19) 0.0128(17) 0.024(2) 0.0026(15) 0.0014(16) 0.0015(14)
C7 0.0174(19) 0.0113(17) 0.031(2) -0.0006(15) 0.0002(17) -0.0020(14)
C8 0.0111(18) 0.0138(18) 0.033(3) 0.0022(16) 0.0012(17) -0.0022(14)
C9 0.016(2) 0.0180(19) 0.030(2) -0.0010(16) -0.0003(16) 0.0005(15)
C10 0.018(2) 0.0153(18) 0.032(2) -0.0038(16) 0.0030(17) 0.0033(15)
C11 0.018(2) 0.0137(18) 0.027(2) -0.0029(15) 0.0022(16) -0.0014(15)
C12 0.017(2) 0.0135(18) 0.031(2) 0.0003(17) 0.0020(17) -0.0031(14)
C13 0.0115(19) 0.0165(19) 0.032(3) 0.0024(17) -0.0032(17) 0.0007(14)
C14 0.017(2) 0.0112(17) 0.032(2) -0.0022(16) 0.0004(17) -0.0011(14)
C15 0.0168(19) 0.0131(18) 0.035(2) 0.0006(17) 0.0019(18) -0.0031(14)
C16 0.0138(19) 0.0131(17) 0.030(2) -0.0002(16) 0.0004(16) 0.0021(14)
C17 0.0158(18) 0.0123(16) 0.034(2) -0.0006(15) 0.0000(18) 0.0015(15)
C18 0.0106(17) 0.0148(17) 0.031(2) -0.0014(16) 0.0002(18) -0.0010(14)
C19 0.0171(19) 0.0129(17) 0.031(2) 0.0014(17) 0.0010(17) -0.0019(14)
C20 0.0186(19) 0.0114(17) 0.027(2) 0.0006(16) 0.0006(17) 0.0005(13)
N1 0.0133(17) 0.0130(17) 0.029(2) 0.0005(14) -0.0002(14) -0.0006(12)
N2 0.0123(16) 0.0145(15) 0.031(2) 0.0026(15) -0.0004(15) 0.0004(13)
N3 0.0131(16) 0.0160(15) 0.023(2) 0.0003(15) -0.0018(14) -0.0015(13)
N4 0.0128(16) 0.0114(15) 0.032(2) -0.0007(14) 0.0021(15) 0.0008(12)
N5 0.0234(18) 0.0203(17) 0.041(2) 0.0090(15) -0.0067(18) -0.0038(16)
N6 0.0263(19) 0.0253(18) 0.033(2) -0.0029(16) 0.0075(17) 0.0016(16)
N7 0.025(2) 0.0242(19) 0.035(2) -0.0028(17) -0.0011(17) -0.0023(15)
N8 0.0238(19) 0.0145(15) 0.034(2) 0.0024(15) 0.0021(16) 0.0010(14)
O1 0.0375(18) 0.0189(14) 0.0288(16) 0.0034(13) -0.0013(16) -0.0038(15)
O2 0.0324(17) 0.0181(14) 0.040(2) 0.0007(13) 0.0035(17) 0.0050(14)
O3 0.0272(16) 0.0147(14) 0.041(2) -0.0042(14) 0.0114(15) -0.0025(12)
O4 0.048(2) 0.033(2) 0.061(3) 0.0014(19) 0.032(2) 0.0000(18)
O5 0.0213(15) 0.0136(13) 0.0377(19) -0.0026(12) -0.0037(13) 0.0016(11)
O6 0.032(2) 0.041(2) 0.041(2) 0.0018(17) -0.0105(16) 0.0065(17)
O7 0.038(2) 0.0155(14) 0.0307(18) 0.0019(12) 0.0052(14) 0.0054(12)
O8 0.0258(17) 0.0180(14) 0.0354(18) -0.0026(13) 0.0041(15) 0.0030(12)
Zn1 0.0120(2) 0.0141(2) 0.0267(3) 0.00162(16) 0.0004(2) -0.00074(16)
Zn2 0.0129(2) 0.0134(2) 0.0276(3) 0.00093(17) 0.0008(2) -0.00012(19)

loop_
_atom_type_symbol
_atom_type_description
_atom_type_scat_dispersion_real
_atom_type_scat_dispersion_imag
_atom_type_scat_source
C C 0.0033 0.0016 'International Tables Vol C Tables 4.2.6.8 and 6.1.1.4'
H H 0.0000 0.0000 'International Tables Vol C Tables 4.2.6.8 and 6.1.1.4'
N N 0.0061 0.0033 'International Tables Vol C Tables 4.2.6.8 and 6.1.1.4'
O O 0.0106 0.0060 'International Tables Vol C Tables 4.2.6.8 and 6.1.1.4'
Zn Zn 0.2839 1.4301 'International Tables Vol C Tables 4.2.6.8 and 6.1.1.4'

loop_
_geom_angle_atom_site_label_1
_geom_angle_atom_site_label_2
_geom_angle_atom_site_label_3
_geom_angle
_geom_angle_site_symmetry_1
_geom_angle_site_symmetry_3
_geom_angle_publ_flag
N1 C1 C2 123.3(4) . . ?
N1 C1 H1 118.3 . . ?
C2 C1 H1 118.3 . . ?
C1 C2 C3 119.4(4) . . ?
C1 C2 H2 120.3 . . ?
C3 C2 H2 120.3 . . ?
C4 C3 C2 116.7(4) . . ?
C4 C3 C8 121.4(4) . . ?
C2 C3 C8 121.9(4) . . ?
C5 C4 C3 120.0(4) . . ?
C5 C4 H4 120.0 . . ?
C3 C4 H4 120.0 . . ?
N1 C5 C4 123.2(4) . . ?
N1 C5 H5 118.4 . . ?
C4 C5 H5 118.4 . . ?
N2 C6 C7 123.0(4) . . ?
N2 C6 H6 118.5 . . ?
C7 C6 H6 118.5 . . ?
C6 C7 C8 119.4(4) . . ?
C6 C7 H7 120.3 . . ?
C8 C7 H7 120.3 . . ?
C9 C8 C7 117.8(4) . . ?
C9 C8 C3 121.1(4) . . ?
C7 C8 C3 121.1(4) . . ?
C8 C9 C10 119.3(4) . . ?
C8 C9 H9 120.3 . . ?
C10 C9 H9 120.3 . . ?
N2 C10 C9 123.6(4) . . ?
N2 C10 H10 118.2 . . ?
C9 C10 H10 118.2 . . ?
N3 C11 C12 122.6(4) . . ?
N3 C11 H11 118.7 . . ?
C12 C11 H11 118.7 . . ?
C11 C12 C13 119.2(4) . . ?
C11 C12 H12 120.4 . . ?
C13 C12 H12 120.4 . . ?
C12 C13 C14 118.3(4) . . ?
C12 C13 C18 119.6(4) . . ?
C14 C13 C18 122.1(4) . . ?
C15 C14 C13 119.2(4) . . ?
C15 C14 H14 120.4 . . ?
C13 C14 H14 120.4 . . ?
N3 C15 C14 122.6(4) . . ?
N3 C15 H15 118.7 . . ?
C14 C15 H15 118.7 . . ?
N4 C16 C17 122.8(4) . . ?
N4 C16 H16 118.6 . . ?
C17 C16 H16 118.6 . . ?
C16 C17 C18 119.1(4) . . ?
C16 C17 H17 120.5 . . ?
C18 C17 H17 120.5 . . ?
C19 C18 C17 118.4(4) . . ?
C19 C18 C13 120.8(4) . . ?
C17 C18 C13 120.6(4) . . ?
C20 C19 C18 119.2(4) . . ?
C20 C19 H19 120.4 . . ?
C18 C19 H19 120.4 . . ?
N4 C20 C19 122.2(4) . . ?
N4 C20 H20 118.9 . . ?
C19 C20 H20 118.9 . . ?
C5 N1 C1 117.3(4) . . ?
C5 N1 Zn1 122.0(3) . . ?
C1 N1 Zn1 120.0(3) . . ?
C10 N2 C6 117.0(4) . . ?
C10 N2 Zn2 121.8(3) . . ?
C6 N2 Zn2 120.9(3) . . ?
C15 N3 C11 118.0(4) . . ?
C15 N3 Zn1 122.3(3) . . ?
C11 N3 Zn1 118.8(3) . . ?
C20 N4 C16 118.2(4) . . ?
C20 N4 Zn2 116.7(3) . 1_455 ?
C16 N4 Zn2 124.7(3) . 1_455 ?
O2 N5 O1 113.9(4) . . ?
O4 N6 O3 113.3(4) . . ?
O6 N7 O5 113.9(4) . . ?
O8 N8 O7 113.8(4) . . ?
N5 O1 Zn1 107.8(3) . . ?
N6 O3 Zn1 115.3(3) . . ?
N7 O5 Zn2 107.1(3) . . ?
N8 O7 Zn2 107.8(3) . . ?
O1 Zn1 O3 110.77(14) . . ?
O1 Zn1 N1 117.57(16) . . ?
O3 Zn1 N1 107.24(14) . . ?
O1 Zn1 N3 120.91(16) . . ?
O3 Zn1 N3 91.86(14) . . ?
N1 Zn1 N3 104.97(16) . . ?
O7 Zn2 N4 129.80(15) . 1_655 ?
O7 Zn2 O5 111.56(14) . . ?
N4 Zn2 O5 104.97(14) 1_655 . ?
O7 Zn2 N2 108.02(16) . . ?
N4 Zn2 N2 103.80(16) 1_655 . ?
O5 Zn2 N2 91.97(14) . . ?

loop_
_geom_bond_atom_site_label_1
_geom_bond_atom_site_label_2
_geom_bond_distance
_geom_bond_site_symmetry_2
_geom_bond_publ_flag
C1 N1 1.346(6) . ?
C1 C2 1.380(7) . ?
C1 H1 0.9500 . ?
C2 C3 1.407(6) . ?
C2 H2 0.9500 . ?
C3 C4 1.391(6) . ?
C3 C8 1.487(7) . ?
C4 C5 1.386(6) . ?
C4 H4 0.9500 . ?
C5 N1 1.336(5) . ?
C5 H5 0.9500 . ?
C6 N2 1.352(6) . ?
C6 C7 1.386(6) . ?
C6 H6 0.9500 . ?
C7 C8 1.395(6) . ?
C7 H7 0.9500 . ?
C8 C9 1.386(6) . ?
C9 C10 1.387(7) . ?
C9 H9 0.9500 . ?
C10 N2 1.339(5) . ?
C10 H10 0.9500 . ?
C11 N3 1.347(5) . ?
C11 C12 1.380(6) . ?
C11 H11 0.9500 . ?
C12 C13 1.380(6) . ?
C12 H12 0.9500 . ?
C13 C14 1.390(6) . ?
C13 C18 1.479(6) . ?
C14 C15 1.380(6) . ?
C14 H14 0.9500 . ?
C15 N3 1.335(6) . ?
C15 H15 0.9500 . ?
C16 N4 1.343(5) . ?
C16 C17 1.361(6) . ?
C16 H16 0.9500 . ?
C17 C18 1.391(6) . ?
C17 H17 0.9500 . ?
C18 C19 1.385(5) . ?
C19 C20 1.373(6) . ?
C19 H19 0.9500 . ?
C20 N4 1.343(6) . ?
C20 H20 0.9500 . ?
N1 Zn1 2.038(4) . ?
N2 Zn2 2.078(4) . ?
N3 Zn1 2.065(4) . ?
N4 Zn2 2.022(4) 1_455 ?
N5 O2 1.228(6) . ?
N5 O1 1.285(5) . ?
N6 O4 1.202(6) . ?
N6 O3 1.295(5) . ?
N7 O6 1.220(6) . ?
N7 O5 1.285(5) . ?
N8 O8 1.220(5) . ?
N8 O7 1.277(5) . ?
O1 Zn1 1.995(3) . ?
O3 Zn1 2.000(3) . ?
O5 Zn2 2.037(3) . ?
O7 Zn2 2.005(3) . ?
Zn2 N4 2.022(4) 1_655 ?

loop_
_geom_torsion_atom_site_label_1
_geom_torsion_atom_site_label_2
_geom_torsion_atom_site_label_3
_geom_torsion_atom_site_label_4
_geom_torsion
_geom_torsion_site_symmetry_1
_geom_torsion_site_symmetry_2
_geom_torsion_site_symmetry_3
_geom_torsion_site_symmetry_4
_geom_torsion_publ_flag
N1 C1 C2 C3 1.3(7) . . . . ?
C1 C2 C3 C4 -4.0(7) . . . . ?
C1 C2 C3 C8 175.8(5) . . . . ?
C2 C3 C4 C5 3.9(7) . . . . ?
C8 C3 C4 C5 -175.9(5) . . . . ?
C3 C4 C5 N1 -1.0(7) . . . . ?
N2 C6 C7 C8 0.3(7) . . . . ?
C6 C7 C8 C9 -0.8(6) . . . . ?
C6 C7 C8 C3 178.6(4) . . . . ?
C4 C3 C8 C9 27.4(7) . . . . ?
C2 C3 C8 C9 -152.3(4) . . . . ?
C4 C3 C8 C7 -152.0(4) . . . . ?
C2 C3 C8 C7 28.3(7) . . . . ?
C7 C8 C9 C10 1.0(7) . . . . ?
C3 C8 C9 C10 -178.4(4) . . . . ?
C8 C9 C10 N2 -0.7(7) . . . . ?
N3 C11 C12 C13 0.7(7) . . . . ?
C11 C12 C13 C14 0.4(7) . . . . ?
C11 C12 C13 C18 179.9(4) . . . . ?
C12 C13 C14 C15 -0.9(7) . . . . ?
C18 C13 C14 C15 179.6(4) . . . . ?
C13 C14 C15 N3 0.4(7) . . . . ?
N4 C16 C17 C18 0.4(7) . . . . ?
C16 C17 C18 C19 2.1(7) . . . . ?
C16 C17 C18 C13 -173.3(4) . . . . ?
C12 C13 C18 C19 -136.0(5) . . . . ?
C14 C13 C18 C19 43.5(6) . . . . ?
C12 C13 C18 C17 39.4(6) . . . . ?
C14 C13 C18 C17 -141.1(5) . . . . ?
C17 C18 C19 C20 -2.2(7) . . . . ?
C13 C18 C19 C20 173.3(4) . . . . ?
C18 C19 C20 N4 -0.3(7) . . . . ?
C4 C5 N1 C1 -1.8(7) . . . . ?
C4 C5 N1 Zn1 168.5(4) . . . . ?
C2 C1 N1 C5 1.7(7) . . . . ?
C2 C1 N1 Zn1 -168.9(4) . . . . ?
C9 C10 N2 C6 0.1(7) . . . . ?
C9 C10 N2 Zn2 174.0(4) . . . . ?
C7 C6 N2 C10 0.0(7) . . . . ?
C7 C6 N2 Zn2 -173.8(3) . . . . ?
C14 C15 N3 C11 0.7(7) . . . . ?
C14 C15 N3 Zn1 -168.9(3) . . . . ?
C12 C11 N3 C15 -1.3(7) . . . . ?
C12 C11 N3 Zn1 168.7(3) . . . . ?
C19 C20 N4 C16 2.8(7) . . . . ?
C19 C20 N4 Zn2 -170.8(3) . . . 1_455 ?
C17 C16 N4 C20 -2.9(7) . . . . ?
C17 C16 N4 Zn2 170.1(3) . . . 1_455 ?
O2 N5 O1 Zn1 0.7(5) . . . . ?
O4 N6 O3 Zn1 4.3(6) . . . . ?
O6 N7 O5 Zn2 0.2(5) . . . . ?
O8 N8 O7 Zn2 2.2(5) . . . . ?
N5 O1 Zn1 O3 163.0(3) . . . . ?
N5 O1 Zn1 N1 -73.2(4) . . . . ?
N5 O1 Zn1 N3 57.5(4) . . . . ?
N6 O3 Zn1 O1 52.6(4) . . . . ?
N6 O3 Zn1 N1 -76.9(3) . . . . ?
N6 O3 Zn1 N3 176.8(3) . . . . ?
C5 N1 Zn1 O1 59.6(4) . . . . ?
C1 N1 Zn1 O1 -130.3(4) . . . . ?
C5 N1 Zn1 O3 -174.9(4) . . . . ?
C1 N1 Zn1 O3 -4.8(4) . . . . ?
C5 N1 Zn1 N3 -78.1(4) . . . . ?
C1 N1 Zn1 N3 92.0(4) . . . . ?
C15 N3 Zn1 O1 -72.7(4) . . . . ?
C11 N3 Zn1 O1 117.7(3) . . . . ?
C15 N3 Zn1 O3 171.6(4) . . . . ?
C11 N3 Zn1 O3 2.1(4) . . . . ?
C15 N3 Zn1 N1 63.2(4) . . . . ?
C11 N3 Zn1 N1 -106.3(3) . . . . ?
N8 O7 Zn2 N4 -51.8(4) . . . 1_655 ?
N8 O7 Zn2 O5 174.5(3) . . . . ?
N8 O7 Zn2 N2 74.9(3) . . . . ?
N7 O5 Zn2 O7 68.0(3) . . . . ?
N7 O5 Zn2 N4 -76.8(3) . . . 1_655 ?
N7 O5 Zn2 N2 178.3(3) . . . . ?
C10 N2 Zn2 O7 105.7(4) . . . . ?
C6 N2 Zn2 O7 -80.7(4) . . . . ?
C10 N2 Zn2 N4 -113.7(4) . . . 1_655 ?
C6 N2 Zn2 N4 59.9(4) . . . 1_655 ?
C10 N2 Zn2 O5 -7.8(4) . . . . ?
C6 N2 Zn2 O5 165.8(4) . . . . ?
